data_2215353
loop_
_publ_author_name
'Lei, Peng'
'Hu, Zhi-Zhi'
'Wang, Cui-Ping'
'Chen, Xing'
'Zhang, Zhi-Qiang'

_publ_section_title
;
 2,3-Bis(3-nitrophenyl)quinoxaline
;
_journal_coeditor_code BH2119
_journal_issue 10
_journal_name_full 'Acta Crystallographica Section E'
_journal_page_first o3969
_journal_page_last o3969
_journal_paper_doi 10.1107/S1600536807042055
_journal_volume 63
_journal_year 2007
_chemical_formula_iupac 'C20 H12 N4 O4'
_chemical_formula_moiety 'C20 H12 N4 O4'
_chemical_formula_sum 'C20 H12 N4 O4'
_chemical_formula_weight 372.34
_chemical_melting_point 484
_chemical_name_systematic
;
2,3-Bis(3-nitrophenyl)quinoxaline
;
_space_group_IT_number 61
_symmetry_cell_setting orthorhombic
_symmetry_space_group_name_Hall '-P 2ac 2ab'
_symmetry_space_group_name_H-M 'P b c a'
_atom_sites_solution_hydrogens geom
_atom_sites_solution_primary direct
_atom_sites_solution_secondary difmap
_cell_angle_alpha 90.00
_cell_angle_beta 90.00
_cell_angle_gamma 90.00
_cell_formula_units_Z 8
_cell_length_a 12.807(3)
_cell_length_b 7.6160(15)
_cell_length_c 34.430(7)
_cell_measurement_reflns_used 2243
_cell_measurement_temperature 294(2)
_cell_measurement_theta_max 22.5
_cell_measurement_theta_min 2.3
_cell_volume 3358.2(12)
_computing_cell_refinement 'SAINT (Bruker, 1997)'
_computing_data_collection 'SMART (Bruker, 1997)'
_computing_data_reduction 'SAINT (Bruker, 1997)'
_computing_molecular_graphics 'SHELXTL (Bruker, 1997)'
_computing_publication_material 'SHELXTL (Bruker, 1997)'
_computing_structure_refinement 'SHELXTL (Bruker, 1997)'
_computing_structure_solution 'SHELXS97 (Sheldrick, 1997)'
_diffrn_ambient_temperature 294(2)
_diffrn_measured_fraction_theta_full 0.996
_diffrn_measured_fraction_theta_max 0.996
_diffrn_measurement_device_type 'Bruker SMART 1000'
_diffrn_measurement_method '\f and \w'
_diffrn_radiation_monochromator graphite
_diffrn_radiation_source 'fine-focus sealed tube'
_diffrn_radiation_type 'Mo K\a'
_diffrn_radiation_wavelength 0.71073
_diffrn_reflns_av_R_equivalents 0.0829
_diffrn_reflns_av_sigmaI/netI 0.0641
_diffrn_reflns_limit_h_max 15
_diffrn_reflns_limit_h_min -12
_diffrn_reflns_limit_k_max 6
_diffrn_reflns_limit_k_min -9
_diffrn_reflns_limit_l_max 40
_diffrn_reflns_limit_l_min -33
_diffrn_reflns_number 13448
_diffrn_reflns_theta_full 25.02
_diffrn_reflns_theta_max 25.02
_diffrn_reflns_theta_min 1.18
_diffrn_standards_decay_% 0
_diffrn_standards_interval_count 0
_diffrn_standards_interval_time 0
_diffrn_standards_number 0
_exptl_absorpt_coefficient_mu 0.106
_exptl_absorpt_correction_T_max 0.983
_exptl_absorpt_correction_T_min 0.977
_exptl_absorpt_correction_type multi-scan
_exptl_absorpt_process_details '(SADABS; Bruker, 1997)'
_exptl_crystal_colour colourless
_exptl_crystal_density_diffrn 1.473
_exptl_crystal_density_method 'not measured'
_exptl_crystal_description plate
_exptl_crystal_F_000 1536
_exptl_crystal_size_max 0.22
_exptl_crystal_size_mid 0.18
_exptl_crystal_size_min 0.12
_refine_diff_density_max 0.392
_refine_diff_density_min -0.246
_refine_ls_extinction_method none
_refine_ls_goodness_of_fit_ref 1.010
_refine_ls_hydrogen_treatment constr
_refine_ls_matrix_type full
_refine_ls_number_parameters 253
_refine_ls_number_reflns 2948
_refine_ls_number_restraints 0
_refine_ls_restrained_S_all 1.032
_refine_ls_R_factor_all 0.1298
_refine_ls_R_factor_gt 0.0569
_refine_ls_shift/su_max 0.000
_refine_ls_shift/su_mean 0.000
_refine_ls_structure_factor_coef Fsqd
_refine_ls_weighting_details 'w=1/[\s^2^(Fo^2^)+(0.0892P)^2^+1.3718P] where P=(Fo^2^+2Fc^2^)/3'
_refine_ls_weighting_scheme calc
_refine_ls_wR_factor_gt 0.1491
_refine_ls_wR_factor_ref 0.1903
_reflns_number_gt 1533
_reflns_number_total 2948
_reflns_threshold_expression I>2\s(I)
_cod_data_source_file bh2119.cif
_cod_data_source_block I
_cod_database_code 2215353
_cod_database_fobs_code 2215353

loop_
_symmetry_equiv_pos_as_xyz
'x, y, z'
'-x+1/2, -y, z+1/2'
'-x, y+1/2, -z+1/2'
'x+1/2, -y+1/2, -z'
'-x, -y, -z'
'x-1/2, y, -z-1/2'
'x, -y-1/2, z-1/2'
'-x-1/2, y-1/2, z'

loop_
_atom_site_type_symbol
_atom_site_label
_atom_site_fract_x
_atom_site_fract_y
_atom_site_fract_z
_atom_site_U_iso_or_equiv
_atom_site_adp_type
_atom_site_calc_flag
_atom_site_refinement_flags
_atom_site_occupancy
O O1 0.7566(4) 1.1964(7) -0.02595(10) 0.1310(17) Uani d U 1
O O2 0.8690(3) 1.0826(5) 0.01110(10) 0.0870(11) Uani d . 1
O O3 0.2285(3) 0.8632(5) 0.18938(10) 0.0883(11) Uani d . 1
O O4 0.1405(3) 0.7078(6) 0.14923(13) 0.1201(16) Uani d . 1
N N1 0.7804(4) 1.1237(5) 0.00377(10) 0.0723(12) Uani d . 1
N N2 0.7785(2) 0.8778(4) 0.13906(8) 0.0410(8) Uani d . 1
N N3 0.6311(2) 0.7105(4) 0.18590(8) 0.0425(8) Uani d . 1
N N4 0.2227(3) 0.7670(6) 0.16106(13) 0.0711(11) Uani d . 1
C C1 0.7236(3) 0.9972(5) 0.06500(10) 0.0427(9) Uani d . 1
H H1 0.7902 0.9501 0.0677 0.051 Uiso calc R 1
C C2 0.6987(3) 1.0903(5) 0.03248(11) 0.0510(10) Uani d . 1
C C3 0.6010(4) 1.1591(5) 0.02666(13) 0.0622(12) Uani d . 1
H H3A 0.5843 1.2163 0.0036 0.075 Uiso calc R 1
C C4 0.5285(3) 1.1413(5) 0.05580(13) 0.0639(12) Uani d . 1
H H4A 0.4625 1.1908 0.0531 0.077 Uiso calc R 1
C C5 0.5536(3) 1.0506(5) 0.08894(12) 0.0532(11) Uani d . 1
H H5 0.5040 1.0413 0.1086 0.064 Uiso calc R 1
C C6 0.6500(3) 0.9724(5) 0.09413(10) 0.0414(9) Uani d . 1
C C7 0.6801(3) 0.8727(4) 0.12936(9) 0.0371(9) Uani d . 1
C C8 0.8071(3) 0.7959(5) 0.17225(10) 0.0410(9) Uani d . 1
C C9 0.9120(3) 0.7918(5) 0.18301(12) 0.0526(10) Uani d . 1
H H9 0.9621 0.8434 0.1671 0.063 Uiso calc R 1
C C10 0.9413(3) 0.7126(6) 0.21664(12) 0.0607(12) Uani d . 1
H H10 1.0115 0.7093 0.2235 0.073 Uiso calc R 1
C C11 0.8674(4) 0.6365(6) 0.24082(12) 0.0590(11) Uani d . 1
H H11 0.8884 0.5825 0.2637 0.071 Uiso calc R 1
C C12 0.7646(3) 0.6403(5) 0.23127(10) 0.0526(11) Uani d . 1
H H12 0.7156 0.5899 0.2478 0.063 Uiso calc R 1
C C13 0.7320(3) 0.7196(5) 0.19665(9) 0.0397(9) Uani d . 1
C C14 0.6066(3) 0.7777(5) 0.15223(10) 0.0402(9) Uani d . 1
C C15 0.5015(3) 0.7331(5) 0.13689(10) 0.0449(9) Uani d . 1
C C16 0.4938(3) 0.6437(5) 0.10190(11) 0.0560(11) Uani d . 1
H H16 0.5544 0.6162 0.0883 0.067 Uiso calc R 1
C C17 0.3983(4) 0.5947(6) 0.08668(12) 0.0633(12) Uani d . 1
H H17 0.3946 0.5342 0.0633 0.076 Uiso calc R 1
C C18 0.3105(4) 0.6358(6) 0.10632(13) 0.0610(12) Uani d . 1
H H18 0.2456 0.6047 0.0964 0.073 Uiso calc R 1
C C19 0.3170(3) 0.7230(5) 0.14073(12) 0.0514(10) Uani d . 1
C C20 0.4127(3) 0.7711(5) 0.15701(11) 0.0487(10) Uani d . 1
H H20 0.4158 0.8274 0.1809 0.058 Uiso calc R 1

loop_
_atom_site_aniso_label
_atom_site_aniso_U_11
_atom_site_aniso_U_22
_atom_site_aniso_U_33
_atom_site_aniso_U_12
_atom_site_aniso_U_13
_atom_site_aniso_U_23
O1 0.141(3) 0.177(4) 0.075(2) 0.057(3) 0.027(2) 0.065(3)
O2 0.077(2) 0.101(3) 0.083(2) 0.012(2) 0.027(2) 0.022(2)
O3 0.071(3) 0.119(3) 0.075(2) 0.018(2) 0.0175(19) 0.005(2)
O4 0.036(2) 0.145(4) 0.180(4) -0.012(2) 0.004(2) -0.018(3)
N1 0.093(3) 0.074(3) 0.050(2) 0.020(2) 0.012(2) 0.015(2)
N2 0.036(2) 0.0402(18) 0.0466(18) 0.0011(14) 0.0006(15) -0.0021(14)
N3 0.041(2) 0.0475(18) 0.0390(17) -0.0006(15) -0.0014(14) -0.0019(15)
N4 0.053(3) 0.077(3) 0.083(3) 0.006(2) 0.003(2) 0.020(2)
C1 0.042(2) 0.040(2) 0.046(2) -0.0001(17) -0.0010(19) -0.0046(17)
C2 0.065(3) 0.046(2) 0.042(2) -0.003(2) 0.005(2) 0.0032(19)
C3 0.068(3) 0.056(3) 0.063(3) 0.002(2) -0.014(3) 0.012(2)
C4 0.048(3) 0.057(3) 0.086(3) 0.007(2) -0.004(3) 0.017(2)
C5 0.041(2) 0.051(2) 0.068(3) 0.004(2) 0.005(2) 0.012(2)
C6 0.040(2) 0.039(2) 0.045(2) -0.0027(17) -0.0007(18) -0.0040(17)
C7 0.037(2) 0.035(2) 0.039(2) 0.0015(16) 0.0018(17) -0.0036(16)
C8 0.041(2) 0.040(2) 0.042(2) 0.0037(17) -0.0023(18) -0.0055(17)
C9 0.037(3) 0.056(2) 0.065(3) 0.0005(19) 0.000(2) 0.000(2)
C10 0.047(3) 0.068(3) 0.068(3) 0.006(2) -0.020(2) 0.003(2)
C11 0.067(3) 0.061(3) 0.049(2) 0.003(2) -0.013(2) 0.000(2)
C12 0.062(3) 0.052(3) 0.043(2) -0.004(2) -0.001(2) -0.0020(18)
C13 0.042(2) 0.041(2) 0.0358(19) 0.0015(17) 0.0007(18) -0.0053(16)
C14 0.035(2) 0.040(2) 0.046(2) 0.0023(16) 0.0030(18) -0.0037(17)
C15 0.043(3) 0.045(2) 0.047(2) -0.0008(18) 0.0039(19) 0.0084(18)
C16 0.049(3) 0.063(3) 0.056(3) -0.002(2) -0.002(2) -0.004(2)
C17 0.068(3) 0.066(3) 0.056(3) -0.003(2) -0.008(3) -0.008(2)
C18 0.051(3) 0.066(3) 0.066(3) -0.006(2) -0.007(2) 0.013(2)
C19 0.040(3) 0.052(2) 0.062(3) 0.000(2) 0.007(2) 0.014(2)
C20 0.049(3) 0.047(2) 0.050(2) 0.0025(19) 0.004(2) 0.0062(18)

loop_
_atom_type_symbol
_atom_type_description
_atom_type_scat_dispersion_real
_atom_type_scat_dispersion_imag
_atom_type_scat_source
C C 0.0033 0.0016
; International Tables
Vol. C, Tables 4.2.6.8 and 6.1.1.4
;
H H 0.0000 0.0000
; International Tables
Vol. C, Tables 4.2.6.8 and 6.1.1.4
;
N N 0.0061 0.0033
; International Tables
Vol. C, Tables 4.2.6.8 and 6.1.1.4
;
O O 0.0106 0.0060
; International Tables
Vol. C, Tables 4.2.6.8 and 6.1.1.4
;

loop_
_geom_angle_atom_site_label_1
_geom_angle_atom_site_label_2
_geom_angle_atom_site_label_3
_geom_angle
_geom_angle_publ_flag
O1 N1 O2 122.5(4) ?
O1 N1 C2 118.3(4) ?
O2 N1 C2 119.2(4) ?
C7 N2 C8 117.7(3) ?
C14 N3 C13 117.0(3) ?
O4 N4 O3 122.9(4) ?
O4 N4 C19 118.6(5) ?
O3 N4 C19 118.5(4) ?
C2 C1 C6 120.3(4) ?
C2 C1 H1 119.8 ?
C6 C1 H1 119.8 ?
C1 C2 C3 122.2(4) ?
C1 C2 N1 118.6(4) ?
C3 C2 N1 119.2(4) ?
C2 C3 C4 118.2(4) ?
C2 C3 H3A 120.9 ?
C4 C3 H3A 120.9 ?
C5 C4 C3 120.0(4) ?
C5 C4 H4A 120.0 ?
C3 C4 H4A 120.0 ?
C4 C5 C6 122.2(4) ?
C4 C5 H5 118.9 ?
C6 C5 H5 118.9 ?
C5 C6 C1 117.0(3) ?
C5 C6 C7 124.0(3) ?
C1 C6 C7 119.0(3) ?
N2 C7 C14 120.8(3) ?
N2 C7 C6 116.4(3) yes
C14 C7 C6 122.8(3) ?
N2 C8 C9 119.8(3) ?
N2 C8 C13 120.7(3) ?
C9 C8 C13 119.5(3) ?
C10 C9 C8 120.2(4) ?
C10 C9 H9 119.9 ?
C8 C9 H9 119.9 ?
C9 C10 C11 120.6(4) ?
C9 C10 H10 119.7 ?
C11 C10 H10 119.7 ?
C12 C11 C10 120.5(4) ?
C12 C11 H11 119.7 ?
C10 C11 H11 119.7 ?
C11 C12 C13 120.3(4) ?
C11 C12 H12 119.8 ?
C13 C12 H12 119.8 ?
N3 C13 C12 119.9(3) ?
N3 C13 C8 121.0(3) ?
C12 C13 C8 118.9(4) ?
N3 C14 C7 122.1(3) ?
N3 C14 C15 116.4(3) yes
C7 C14 C15 121.2(3) ?
C20 C15 C16 119.1(4) ?
C20 C15 C14 121.8(3) ?
C16 C15 C14 119.1(3) ?
C17 C16 C15 121.7(4) ?
C17 C16 H16 119.2 ?
C15 C16 H16 119.2 ?
C18 C17 C16 119.0(4) ?
C18 C17 H17 120.5 ?
C16 C17 H17 120.5 ?
C17 C18 C19 119.9(4) ?
C17 C18 H18 120.0 ?
C19 C18 H18 120.0 ?
C18 C19 C20 122.1(4) ?
C18 C19 N4 119.1(4) ?
C20 C19 N4 118.8(4) ?
C15 C20 C19 118.2(4) ?
C15 C20 H20 120.9 ?
C19 C20 H20 120.9 ?

loop_
_geom_bond_atom_site_label_1
_geom_bond_atom_site_label_2
_geom_bond_distance
_geom_bond_publ_flag
O1 N1 1.202(4) ?
O2 N1 1.204(4) ?
O3 N4 1.222(5) ?
O4 N4 1.215(5) ?
N1 C2 1.462(5) ?
N2 C7 1.304(4) ?
N2 C8 1.353(4) ?
N3 C14 1.305(4) ?
N3 C13 1.346(4) ?
N4 C19 1.435(5) ?
C1 C2 1.363(5) ?
C1 C6 1.389(5) ?
C1 H1 0.9300 ?
C2 C3 1.372(5) ?
C3 C4 1.373(6) ?
C3 H3A 0.9300 ?
C4 C5 1.372(5) ?
C4 H4A 0.9300 ?
C5 C6 1.383(5) ?
C5 H5 0.9300 ?
C6 C7 1.482(5) yes
C7 C14 1.425(5) yes
C8 C9 1.394(5) ?
C8 C13 1.403(5) ?
C9 C10 1.358(5) ?
C9 H9 0.9300 ?
C10 C11 1.387(6) ?
C10 H10 0.9300 ?
C11 C12 1.357(5) ?
C11 H11 0.9300 ?
C12 C13 1.401(5) ?
C12 H12 0.9300 ?
C14 C15 1.485(5) yes
C15 C20 1.363(5) ?
C15 C16 1.387(5) ?
C16 C17 1.382(5) ?
C16 H16 0.9300 ?
C17 C18 1.349(5) ?
C17 H17 0.9300 ?
C18 C19 1.361(6) ?
C18 H18 0.9300 ?
C19 C20 1.397(5) ?
C20 H20 0.9300 ?

loop_
_geom_torsion_atom_site_label_1
_geom_torsion_atom_site_label_2
_geom_torsion_atom_site_label_3
_geom_torsion_atom_site_label_4
_geom_torsion
C6 C1 C2 C3 -1.5(6)
C6 C1 C2 N1 175.8(3)
O1 N1 C2 C1 175.5(4)
O2 N1 C2 C1 -6.6(6)
O1 N1 C2 C3 -7.2(6)
O2 N1 C2 C3 170.7(4)
C1 C2 C3 C4 3.8(6)
N1 C2 C3 C4 -173.5(4)
C2 C3 C4 C5 -2.5(6)
C3 C4 C5 C6 -1.0(6)
C4 C5 C6 C1 3.3(6)
C4 C5 C6 C7 -179.7(4)
C2 C1 C6 C5 -2.0(5)
C2 C1 C6 C7 -179.2(3)
C8 N2 C7 C14 -2.6(5)
C8 N2 C7 C6 176.5(3)
C5 C6 C7 N2 -148.7(3)
C1 C6 C7 N2 28.2(5)
C5 C6 C7 C14 30.3(5)
C1 C6 C7 C14 -152.8(3)
C7 N2 C8 C9 177.5(3)
C7 N2 C8 C13 -4.6(5)
N2 C8 C9 C10 178.8(3)
C13 C8 C9 C10 0.8(6)
C8 C9 C10 C11 -0.6(6)
C9 C10 C11 C12 -0.1(6)
C10 C11 C12 C13 0.6(6)
C14 N3 C13 C12 -176.0(3)
C14 N3 C13 C8 -1.0(5)
C11 C12 C13 N3 174.7(3)
C11 C12 C13 C8 -0.4(5)
N2 C8 C13 N3 6.7(5)
C9 C8 C13 N3 -175.4(3)
N2 C8 C13 C12 -178.3(3)
C9 C8 C13 C12 -0.3(5)
C13 N3 C14 C7 -6.3(5)
C13 N3 C14 C15 167.0(3)
N2 C7 C14 N3 8.5(5)
C6 C7 C14 N3 -170.5(3)
N2 C7 C14 C15 -164.5(3)
C6 C7 C14 C15 16.5(5)
N3 C14 C15 C20 58.2(5)
C7 C14 C15 C20 -128.4(4)
N3 C14 C15 C16 -119.1(4)
C7 C14 C15 C16 54.4(5)
C20 C15 C16 C17 1.0(6)
C14 C15 C16 C17 178.3(4)
C15 C16 C17 C18 0.4(6)
C16 C17 C18 C19 -0.6(6)
C17 C18 C19 C20 -0.6(6)
C17 C18 C19 N4 179.5(4)
O4 N4 C19 C18 8.2(6)
O3 N4 C19 C18 -171.3(4)
O4 N4 C19 C20 -171.6(4)
O3 N4 C19 C20 8.8(6)
C16 C15 C20 C19 -2.1(5)
C14 C15 C20 C19 -179.3(3)
C18 C19 C20 C15 2.0(6)
N4 C19 C20 C15 -178.1(3)

loop_
_cod_related_entry_id
_cod_related_entry_database
_cod_related_entry_code
1 ChemSpider 21123480
